data_7014868
loop_
_publ_author_name
'Zhang, Furen'
'Song, Haibin'
'Zi, Guofu'

_publ_section_title
;
 Synthesis and catalytic activity of group 5 metal amides with chiral
 biaryldiamine-based ligands.
;
_journal_issue 7
_journal_name_full 'Dalton transactions (Cambridge, England : 2003)'
_journal_page_first 1547
_journal_page_last 1566
_journal_paper_doi 10.1039/c0dt01229g
_journal_volume 40
_journal_year 2011
_chemical_absolute_configuration rmad
_chemical_formula_moiety 'C21 H23 N O'
_chemical_formula_sum 'C21 H23 N O'
_chemical_formula_weight 305.40
_chemical_name_systematic
;
?
;
_space_group_IT_number 1
_symmetry_cell_setting triclinic
_symmetry_space_group_name_Hall 'P 1'
_symmetry_space_group_name_H-M 'P 1'
_atom_sites_solution_hydrogens geom
_atom_sites_solution_primary direct
_atom_sites_solution_secondary difmap
_audit_creation_method SHELXL-97
_cell_angle_alpha 88.28(9)
_cell_angle_beta 81.19(5)
_cell_angle_gamma 89.14(9)
_cell_formula_units_Z 2
_cell_length_a 9.388(16)
_cell_length_b 9.44(2)
_cell_length_c 9.484(17)
_cell_measurement_reflns_used 581
_cell_measurement_temperature 113(2)
_cell_measurement_theta_max 45.7
_cell_measurement_theta_min 4.7
_cell_volume 830(3)
_computing_cell_refinement 'CrystalClear-SM Expert 2.0 r4'
_computing_data_collection 'CrystalClear-SM Expert 2.0 r4 (Rigaku, 2009)'
_computing_data_reduction 'CrystalClear-SM Expert 2.0 r4'
_computing_molecular_graphics 'CrystalStructure 4.0'
_computing_publication_material 'CrystalStructure 4.0 (Rigaku, 2009)'
_computing_structure_refinement 'SHELXL-97 (Sheldrick, 1997)'
_computing_structure_solution 'SHELXS-97 (Sheldrick, 1990)'
_diffrn_ambient_temperature 113(2)
_diffrn_measured_fraction_theta_full 0.971
_diffrn_measured_fraction_theta_max 0.938
_diffrn_measurement_device_type 'Rigaku Saturn70 CCD camera'
_diffrn_measurement_method \w
_diffrn_radiation_monochromator multilayer
_diffrn_radiation_source 'rotating anode'
_diffrn_radiation_type CuK\a
_diffrn_radiation_wavelength 1.54178
_diffrn_reflns_av_R_equivalents 0.0458
_diffrn_reflns_av_sigmaI/netI 0.0485
_diffrn_reflns_limit_h_max 11
_diffrn_reflns_limit_h_min -11
_diffrn_reflns_limit_k_max 11
_diffrn_reflns_limit_k_min -11
_diffrn_reflns_limit_l_max 11
_diffrn_reflns_limit_l_min -11
_diffrn_reflns_number 11805
_diffrn_reflns_theta_full 67.50
_diffrn_reflns_theta_max 72.54
_diffrn_reflns_theta_min 4.69
_diffrn_standards_decay_% 0
_diffrn_standards_interval_count 0
_diffrn_standards_interval_time 0
_diffrn_standards_number 0
_exptl_absorpt_coefficient_mu 0.574
_exptl_absorpt_correction_T_max 0.9343
_exptl_absorpt_correction_T_min 0.8842
_exptl_absorpt_correction_type multi-scan
_exptl_absorpt_process_details CrystalClear
_exptl_crystal_colour colorless
_exptl_crystal_density_diffrn 1.222
_exptl_crystal_density_method 'not measured'
_exptl_crystal_description needle
_exptl_crystal_F_000 328
_exptl_crystal_size_max 0.22
_exptl_crystal_size_mid 0.16
_exptl_crystal_size_min 0.12
_refine_diff_density_max 0.239
_refine_diff_density_min -0.265
_refine_diff_density_rms 0.060
_refine_ls_abs_structure_details 'Flack H D (1983), Acta Cryst. A39, 876-881'
_refine_ls_abs_structure_Flack 0.2(3)
_refine_ls_extinction_method none
_refine_ls_goodness_of_fit_ref 1.123
_refine_ls_hydrogen_treatment constr
_refine_ls_matrix_type full
_refine_ls_number_parameters 415
_refine_ls_number_reflns 4974
_refine_ls_number_restraints 3
_refine_ls_restrained_S_all 1.123
_refine_ls_R_factor_all 0.0457
_refine_ls_R_factor_gt 0.0420
_refine_ls_shift/su_max 0.003
_refine_ls_shift/su_mean 0.000
_refine_ls_structure_factor_coef Fsqd
_refine_ls_weighting_details 'calc w=1/[\s^2^(Fo^2^)+(0.0661P)^2^+0.1704P] where P=(Fo^2^+2Fc^2^)/3'
_refine_ls_weighting_scheme calc
_refine_ls_wR_factor_gt 0.1115
_refine_ls_wR_factor_ref 0.1280
_reflns_number_gt 4582
_reflns_number_total 4974
_reflns_threshold_expression >2sigma(I)
_cod_data_source_file C0DT01229G.TXT
_cod_data_source_block compound10
_cod_depositor_comments
;
The following automatic conversions were performed:
'_symmetry_cell_setting' value 'Triclinic' changed to 'triclinic'
according to '/home/saulius/struct/CIF-dictionaries/cif_core.dic'
dictionary named 'cif_core.dic' version 2.4.1 from 2010-06-29.

Automatic conversion script
Id: cif_fix_enum 1555 2011-01-17 13:19:09Z saulius 
;
_cod_original_sg_symbol_H-M P1
_cod_database_code 7014868

loop_
_symmetry_equiv_pos_as_xyz
'x, y, z'

loop_
_atom_site_label
_atom_site_type_symbol
_atom_site_fract_x
_atom_site_fract_y
_atom_site_fract_z
_atom_site_U_iso_or_equiv
_atom_site_adp_type
_atom_site_occupancy
_atom_site_symmetry_multiplicity
_atom_site_calc_flag
_atom_site_refinement_flags
_atom_site_disorder_assembly
_atom_site_disorder_group
O1 O 0.2049(2) 0.2271(2) 0.7636(2) 0.0358(5) Uani 1 1 d . . .
N2 N 0.8664(2) 0.7337(2) 0.3480(2) 0.0240(5) Uani 1 1 d . . .
O2 O 0.6437(2) 0.7258(2) 0.2831(2) 0.0415(5) Uani 1 1 d . . .
N1 N 0.2380(2) 0.2312(2) 0.9962(2) 0.0232(5) Uani 1 1 d . . .
C5 C 0.1590(3) 0.4479(3) 0.8749(3) 0.0228(5) Uani 1 1 d . . .
C6 C 0.3801(3) 0.4167(3) 1.0837(3) 0.0255(5) Uani 1 1 d . . .
H6 H 0.4254 0.4359 0.9886 0.031 Uiso 1 1 calc R . .
C7 C 0.9424(3) 0.9175(3) 0.4998(3) 0.0297(6) Uani 1 1 d . . .
H7 H 0.8444 0.9331 0.5393 0.036 Uiso 1 1 calc R . .
C8 C 0.2775(3) 0.3106(3) 1.1107(3) 0.0230(5) Uani 1 1 d . . .
C9 C 0.8658(3) 1.1490(3) 0.1207(3) 0.0316(6) Uani 1 1 d . . .
H9 H 0.9454 1.1885 0.0588 0.038 Uiso 1 1 calc R . .
C10 C 0.7505(3) 0.7953(3) 0.2997(3) 0.0287(6) Uani 1 1 d . . .
C11 C 0.9783(3) 0.8149(3) 0.3967(3) 0.0248(5) Uani 1 1 d . . .
C12 C 0.1973(3) 0.5312(3) 0.7517(3) 0.0291(6) Uani 1 1 d . . .
H12 H 0.2602 0.4938 0.6733 0.035 Uiso 1 1 calc R . .
C13 C 0.4169(3) 0.4948(3) 1.1936(3) 0.0303(6) Uani 1 1 d . . .
H13 H 0.4855 0.5685 1.1736 0.036 Uiso 1 1 calc R . .
C14 C 0.2155(3) 0.2803(3) 1.2517(3) 0.0269(6) Uani 1 1 d . . .
H14 H 0.1470 0.2065 1.2722 0.032 Uiso 1 1 calc R . .
C15 C 0.0478(3) 0.7220(3) 0.8541(3) 0.0327(6) Uani 1 1 d . . .
H15 H 0.0100 0.8154 0.8465 0.039 Uiso 1 1 calc R . .
C16 C 0.4027(3) 0.0174(3) 0.9919(3) 0.0247(5) Uani 1 1 d . . .
H16 H 0.4534 0.0620 1.0645 0.030 Uiso 1 1 calc R . .
C17 C 1.1219(3) 0.7897(3) 0.3420(3) 0.0283(6) Uani 1 1 d . . .
H17 H 1.1471 0.7195 0.2725 0.034 Uiso 1 1 calc R . .
C18 C 0.0626(3) 0.5030(3) 0.9872(3) 0.0266(6) Uani 1 1 d . . .
H18 H 0.0350 0.4470 1.0716 0.032 Uiso 1 1 calc R . .
C19 C 0.6538(3) -0.1553(3) 0.8921(3) 0.0386(7) Uani 1 1 d . . .
H19A H 0.7246 -0.2048 0.8216 0.046 Uiso 1 1 calc R . .
H19B H 0.6776 -0.1751 0.9890 0.046 Uiso 1 1 calc R . .
C20 C 0.6274(3) 1.1728(3) 0.2514(3) 0.0336(6) Uani 1 1 d . . .
H20 H 0.5442 1.2294 0.2806 0.040 Uiso 1 1 calc R . .
C21 C 0.6315(3) 1.0321(3) 0.2970(3) 0.0326(6) Uani 1 1 d . . .
H21 H 0.5501 0.9918 0.3556 0.039 Uiso 1 1 calc R . .
C22 C 0.7549(3) 0.9495(3) 0.2571(3) 0.0277(6) Uani 1 1 d . . .
C23 C 0.4033(3) -0.1463(3) 1.0153(3) 0.0314(6) Uani 1 1 d . . .
H23A H 0.4436 -0.1737 1.1029 0.038 Uiso 1 1 calc R . .
H23B H 0.3047 -0.1844 1.0230 0.038 Uiso 1 1 calc R . .
C24 C 1.0495(3) 0.9963(3) 0.5445(3) 0.0327(6) Uani 1 1 d . . .
H24 H 1.0248 1.0674 0.6131 0.039 Uiso 1 1 calc R . .
C25 C 0.2493(3) 0.0752(3) 1.0049(3) 0.0258(5) Uani 1 1 d . . .
H25A H 0.2026 0.0356 0.9282 0.031 Uiso 1 1 calc R . .
H25B H 0.1950 0.0415 1.0974 0.031 Uiso 1 1 calc R . .
C26 C 0.3532(3) 0.4651(3) 1.3336(3) 0.0331(6) Uani 1 1 d . . .
H26 H 0.3779 0.5185 1.4095 0.040 Uiso 1 1 calc R . .
C27 C 0.8379(3) 0.5355(3) 0.5294(3) 0.0326(6) Uani 1 1 d . . .
H27 H 0.9100 0.5793 0.5818 0.039 Uiso 1 1 calc R . .
C28 C 0.7446(3) 1.2310(3) 0.1632(3) 0.0340(6) Uani 1 1 d . . .
H28 H 0.7416 1.3275 0.1319 0.041 Uiso 1 1 calc R . .
C29 C 0.2056(3) 0.2947(3) 0.8727(3) 0.0262(6) Uani 1 1 d . . .
C30 C 0.6514(3) 0.0065(3) 0.8580(3) 0.0344(6) Uani 1 1 d . . .
H30A H 0.6801 0.0608 0.9367 0.041 Uiso 1 1 calc R . .
H30B H 0.7165 0.0306 0.7685 0.041 Uiso 1 1 calc R . .
C31 C 0.2538(3) 0.3574(3) 1.3614(3) 0.0312(6) Uani 1 1 d . . .
H31 H 0.2114 0.3361 1.4571 0.037 Uiso 1 1 calc R . .
C32 C 0.8715(3) 1.0085(3) 0.1686(3) 0.0287(6) Uani 1 1 d . . .
H32 H 0.9556 0.9528 0.1406 0.034 Uiso 1 1 calc R . .
C33 C 0.8378(3) 0.3747(3) 0.5575(4) 0.0432(8) Uani 1 1 d . . .
H33 H 0.9080 0.3195 0.4896 0.052 Uiso 1 1 calc R . .
C34 C 1.2284(3) 0.8678(3) 0.3895(3) 0.0363(7) Uani 1 1 d . . .
H34 H 1.3268 0.8497 0.3531 0.044 Uiso 1 1 calc R . .
C35 C 0.8714(3) 0.5790(3) 0.3715(3) 0.0301(6) Uani 1 1 d . . .
H35A H 0.9685 0.5430 0.3321 0.036 Uiso 1 1 calc R . .
H35B H 0.8009 0.5346 0.3194 0.036 Uiso 1 1 calc R . .
C36 C 0.0067(3) 0.6392(3) 0.9762(3) 0.0310(6) Uani 1 1 d . . .
H36 H -0.0598 0.6757 1.0526 0.037 Uiso 1 1 calc R . .
C37 C 0.4940(3) 0.0361(3) 0.8425(3) 0.0277(6) Uani 1 1 d . . .
H37 H 0.4769 0.1276 0.7914 0.033 Uiso 1 1 calc R . .
C38 C 1.1932(3) 0.9713(3) 0.4891(3) 0.0370(7) Uani 1 1 d . . .
H38 H 1.2669 1.0253 0.5197 0.044 Uiso 1 1 calc R . .
C39 C 0.1445(3) 0.6678(3) 0.7428(3) 0.0325(6) Uani 1 1 d . . .
H39 H 0.1746 0.7252 0.6599 0.039 Uiso 1 1 calc R . .
C40 C 0.4572(3) -0.0964(3) 0.7672(3) 0.0301(6) Uani 1 1 d . . .
H40A H 0.5175 -0.1077 0.6729 0.036 Uiso 1 1 calc R . .
H40B H 0.3537 -0.1011 0.7580 0.036 Uiso 1 1 calc R . .
C41 C 0.6236(3) 0.4411(4) 0.6706(4) 0.0491(9) Uani 1 1 d . . .
H41 H 0.5162 0.4422 0.6965 0.059 Uiso 1 1 calc R . .
C42 C 0.7028(4) 0.3995(4) 0.7928(3) 0.0434(8) Uani 1 1 d . . .
H42A H 0.6531 0.3220 0.8526 0.052 Uiso 1 1 calc R . .
H42B H 0.7128 0.4814 0.8533 0.052 Uiso 1 1 calc R . .
C43 C 0.8496(4) 0.3502(5) 0.7155(4) 0.0598(12) Uani 1 1 d . . .
H43A H 0.9284 0.4068 0.7429 0.072 Uiso 1 1 calc R . .
H43B H 0.8671 0.2487 0.7373 0.072 Uiso 1 1 calc R . .
C44 C 0.4996(3) -0.2002(3) 0.8822(3) 0.0320(6) Uani 1 1 d . . .
H44 H 0.4884 -0.3028 0.8631 0.038 Uiso 1 1 calc R . .
C45 C 0.6859(4) 0.5787(4) 0.5989(4) 0.0557(11) Uani 1 1 d . . .
H45A H 0.6895 0.6527 0.6700 0.067 Uiso 1 1 calc R . .
H45B H 0.6279 0.6145 0.5263 0.067 Uiso 1 1 calc R . .
C46 C 0.6793(4) 0.3392(4) 0.5589(3) 0.0513(9) Uani 1 1 d . . .
H46A H 0.6462 0.3617 0.4665 0.062 Uiso 1 1 calc R . .
H46B H 0.6569 0.2396 0.5888 0.062 Uiso 1 1 calc R . .

loop_
_atom_site_aniso_label
_atom_site_aniso_U_11
_atom_site_aniso_U_22
_atom_site_aniso_U_33
_atom_site_aniso_U_23
_atom_site_aniso_U_13
_atom_site_aniso_U_12
O1 0.0447(11) 0.0354(11) 0.0294(10) -0.0085(8) -0.0117(8) 0.0104(9)
N2 0.0248(11) 0.0232(11) 0.0254(10) -0.0018(8) -0.0076(8) -0.0034(9)
O2 0.0411(12) 0.0356(12) 0.0520(12) 0.0067(10) -0.0210(9) -0.0141(9)
N1 0.0262(11) 0.0208(11) 0.0232(10) -0.0017(8) -0.0056(8) 0.0024(9)
C5 0.0247(12) 0.0244(13) 0.0211(11) 0.0006(9) -0.0092(9) -0.0009(10)
C6 0.0306(13) 0.0220(12) 0.0254(12) 0.0020(10) -0.0093(10) 0.0009(10)
C7 0.0333(14) 0.0279(14) 0.0285(12) -0.0010(11) -0.0070(11) 0.0042(11)
C8 0.0255(12) 0.0189(11) 0.0252(11) -0.0005(9) -0.0064(9) 0.0050(9)
C9 0.0332(14) 0.0268(15) 0.0355(14) 0.0073(11) -0.0088(11) -0.0056(11)
C10 0.0325(14) 0.0275(14) 0.0265(12) -0.0006(10) -0.0058(10) -0.0050(11)
C11 0.0320(13) 0.0190(12) 0.0231(11) 0.0047(9) -0.0039(10) -0.0023(10)
C12 0.0320(13) 0.0340(15) 0.0230(12) 0.0005(11) -0.0090(10) -0.0058(11)
C13 0.0357(14) 0.0178(12) 0.0397(14) -0.0021(11) -0.0128(12) 0.0025(11)
C14 0.0261(13) 0.0274(13) 0.0262(12) 0.0027(10) -0.0019(10) 0.0024(11)
C15 0.0380(15) 0.0228(13) 0.0402(15) 0.0042(11) -0.0161(12) 0.0016(11)
C16 0.0272(12) 0.0224(13) 0.0251(12) -0.0018(10) -0.0059(10) 0.0007(10)
C17 0.0274(13) 0.0331(14) 0.0247(12) 0.0026(10) -0.0056(10) -0.0013(11)
C18 0.0297(13) 0.0261(13) 0.0247(12) 0.0027(10) -0.0072(10) 0.0003(11)
C19 0.0334(15) 0.0401(17) 0.0440(17) -0.0079(13) -0.0114(13) 0.0115(13)
C20 0.0305(14) 0.0358(16) 0.0386(15) -0.0101(12) -0.0167(11) 0.0077(12)
C21 0.0307(14) 0.0372(16) 0.0313(14) -0.0028(12) -0.0094(11) 0.0014(12)
C22 0.0332(14) 0.0249(14) 0.0273(12) -0.0023(10) -0.0113(10) -0.0028(11)
C23 0.0379(15) 0.0262(14) 0.0285(13) 0.0016(10) -0.0014(11) 0.0076(11)
C24 0.0439(16) 0.0266(14) 0.0316(13) -0.0011(11) -0.0179(12) -0.0026(12)
C25 0.0256(12) 0.0202(12) 0.0311(13) -0.0009(10) -0.0029(10) 0.0004(10)
C26 0.0429(15) 0.0297(14) 0.0302(13) -0.0075(11) -0.0166(11) 0.0097(12)
C27 0.0441(16) 0.0276(14) 0.0284(13) 0.0018(11) -0.0128(11) -0.0082(12)
C28 0.0394(15) 0.0251(14) 0.0418(15) -0.0023(12) -0.0196(12) 0.0007(12)
C29 0.0251(12) 0.0297(14) 0.0236(12) -0.0036(10) -0.0035(10) 0.0035(10)
C30 0.0251(14) 0.0359(16) 0.0428(15) -0.0084(12) -0.0061(11) -0.0012(11)
C31 0.0354(14) 0.0370(15) 0.0218(12) -0.0024(10) -0.0070(10) 0.0075(12)
C32 0.0265(13) 0.0271(14) 0.0336(13) -0.0005(11) -0.0081(11) 0.0008(11)
C33 0.0401(17) 0.0341(16) 0.0482(18) 0.0085(14) 0.0132(14) 0.0095(13)
C34 0.0330(15) 0.0440(17) 0.0318(14) 0.0125(13) -0.0062(11) -0.0047(12)
C35 0.0351(14) 0.0239(14) 0.0301(13) -0.0023(11) -0.0013(11) -0.0021(11)
C36 0.0297(14) 0.0319(15) 0.0323(13) -0.0012(11) -0.0079(11) 0.0057(11)
C37 0.0284(13) 0.0254(13) 0.0299(12) -0.0003(10) -0.0061(10) -0.0007(10)
C38 0.0493(18) 0.0317(15) 0.0338(14) 0.0111(12) -0.0198(13) -0.0121(13)
C39 0.0374(15) 0.0316(14) 0.0305(13) 0.0086(11) -0.0127(11) -0.0083(12)
C40 0.0299(13) 0.0363(15) 0.0242(13) -0.0036(11) -0.0048(10) 0.0032(11)
C41 0.0297(15) 0.070(2) 0.0434(17) 0.0164(17) 0.0033(13) 0.0122(15)
C42 0.063(2) 0.0420(18) 0.0258(14) 0.0004(12) -0.0069(13) -0.0090(15)
C43 0.0355(17) 0.068(3) 0.076(3) 0.041(2) -0.0182(16) -0.0107(16)
C44 0.0419(15) 0.0205(13) 0.0333(14) -0.0028(11) -0.0046(12) 0.0040(12)
C45 0.077(3) 0.047(2) 0.0346(16) 0.0073(15) 0.0167(16) 0.0224(19)
C46 0.061(2) 0.064(2) 0.0299(15) -0.0011(15) -0.0072(14) -0.0346(18)

loop_
_atom_type_symbol
_atom_type_description
_atom_type_scat_dispersion_real
_atom_type_scat_dispersion_imag
_atom_type_scat_source
C C 0.0181 0.0091 'International Tables Vol C Tables 4.2.6.8 and 6.1.1.4'
H H 0.0000 0.0000 'International Tables Vol C Tables 4.2.6.8 and 6.1.1.4'
N N 0.0311 0.0180 'International Tables Vol C Tables 4.2.6.8 and 6.1.1.4'
O O 0.0492 0.0322 'International Tables Vol C Tables 4.2.6.8 and 6.1.1.4'

loop_
_geom_angle_atom_site_label_1
_geom_angle_atom_site_label_2
_geom_angle_atom_site_label_3
_geom_angle
_geom_angle_site_symmetry_1
_geom_angle_site_symmetry_3
_geom_angle_publ_flag
C10 N2 C11 122.7(2) . . ?
C10 N2 C35 119.8(2) . . ?
C11 N2 C35 116.9(2) . . ?
C29 N1 C8 122.5(2) . . ?
C29 N1 C25 118.7(2) . . ?
C8 N1 C25 118.3(2) . . ?
C12 C5 C18 119.0(3) . . ?
C12 C5 C29 118.1(2) . . ?
C18 C5 C29 122.2(2) . . ?
C13 C6 C8 120.8(3) . . ?
C13 C6 H6 119.6 . . ?
C8 C6 H6 119.6 . . ?
C24 C7 C11 120.1(3) . . ?
C24 C7 H7 120.0 . . ?
C11 C7 H7 120.0 . . ?
C6 C8 C14 118.9(3) . . ?
C6 C8 N1 120.7(2) . . ?
C14 C8 N1 120.4(3) . . ?
C28 C9 C32 120.0(3) . . ?
C28 C9 H9 120.0 . . ?
C32 C9 H9 120.0 . . ?
O2 C10 N2 121.8(3) . . ?
O2 C10 C22 118.7(3) . . ?
N2 C10 C22 119.4(3) . . ?
C17 C11 C7 119.8(3) . . ?
C17 C11 N2 119.9(3) . . ?
C7 C11 N2 120.2(2) . . ?
C39 C12 C5 120.4(3) . . ?
C39 C12 H12 119.8 . . ?
C5 C12 H12 119.8 . . ?
C6 C13 C26 119.9(3) . . ?
C6 C13 H13 120.1 . . ?
C26 C13 H13 120.1 . . ?
C31 C14 C8 120.1(3) . . ?
C31 C14 H14 120.0 . . ?
C8 C14 H14 120.0 . . ?
C36 C15 C39 119.6(3) . . ?
C36 C15 H15 120.2 . . ?
C39 C15 H15 120.2 . . ?
C25 C16 C37 115.3(2) . . ?
C25 C16 C23 110.8(2) . . ?
C37 C16 C23 102.2(2) . . ?
C25 C16 H16 109.4 . . ?
C37 C16 H16 109.4 . . ?
C23 C16 H16 109.4 . . ?
C34 C17 C11 119.5(3) . . ?
C34 C17 H17 120.2 . . ?
C11 C17 H17 120.2 . . ?
C36 C18 C5 120.3(2) . . ?
C36 C18 H18 119.8 . . ?
C5 C18 H18 119.8 . . ?
C44 C19 C30 103.2(2) . . ?
C44 C19 H19A 111.1 . . ?
C30 C19 H19A 111.1 . . ?
C44 C19 H19B 111.1 . . ?
C30 C19 H19B 111.1 . . ?
H19A C19 H19B 109.1 . . ?
C21 C20 C28 120.1(3) . . ?
C21 C20 H20 120.0 . . ?
C28 C20 H20 120.0 . . ?
C20 C21 C22 120.1(3) . . ?
C20 C21 H21 119.9 . . ?
C22 C21 H21 119.9 . . ?
C32 C22 C21 119.4(3) . . ?
C32 C22 C10 122.1(2) . . ?
C21 C22 C10 118.2(3) . . ?
C44 C23 C16 104.0(2) . . ?
C44 C23 H23A 111.0 . . ?
C16 C23 H23A 111.0 . . ?
C44 C23 H23B 111.0 . . ?
C16 C23 H23B 111.0 . . ?
H23A C23 H23B 109.0 . . ?
C7 C24 C38 120.0(3) . . ?
C7 C24 H24 120.0 . . ?
C38 C24 H24 120.0 . . ?
N1 C25 C16 114.5(2) . . ?
N1 C25 H25A 108.6 . . ?
C16 C25 H25A 108.6 . . ?
N1 C25 H25B 108.6 . . ?
C16 C25 H25B 108.6 . . ?
H25A C25 H25B 107.6 . . ?
C31 C26 C13 119.6(3) . . ?
C31 C26 H26 120.2 . . ?
C13 C26 H26 120.2 . . ?
C35 C27 C45 113.3(2) . . ?
C35 C27 C33 113.8(3) . . ?
C45 C27 C33 102.1(3) . . ?
C35 C27 H27 109.1 . . ?
C45 C27 H27 109.1 . . ?
C33 C27 H27 109.1 . . ?
C9 C28 C20 120.1(3) . . ?
C9 C28 H28 120.0 . . ?
C20 C28 H28 120.0 . . ?
O1 C29 N1 121.7(3) . . ?
O1 C29 C5 119.5(2) . . ?
N1 C29 C5 118.7(2) . . ?
C37 C30 C19 103.1(2) . . ?
C37 C30 H30A 111.1 . . ?
C19 C30 H30A 111.1 . . ?
C37 C30 H30B 111.1 . . ?
C19 C30 H30B 111.1 . . ?
H30A C30 H30B 109.1 . . ?
C14 C31 C26 120.7(3) . . ?
C14 C31 H31 119.6 . . ?
C26 C31 H31 119.6 . . ?
C22 C32 C9 120.3(3) . . ?
C22 C32 H32 119.9 . . ?
C9 C32 H32 119.9 . . ?
C46 C33 C43 100.3(2) . . ?
C46 C33 C27 101.9(3) . . ?
C43 C33 C27 106.9(3) . . ?
C46 C33 H33 115.3 . . ?
C43 C33 H33 115.3 . . ?
C27 C33 H33 115.3 . . ?
C38 C34 C17 120.8(3) . . ?
C38 C34 H34 119.6 . . ?
C17 C34 H34 119.6 . . ?
N2 C35 C27 112.4(2) . . ?
N2 C35 H35A 109.1 . . ?
C27 C35 H35A 109.1 . . ?
N2 C35 H35B 109.1 . . ?
C27 C35 H35B 109.1 . . ?
H35A C35 H35B 107.9 . . ?
C15 C36 C18 120.1(3) . . ?
C15 C36 H36 120.0 . . ?
C18 C36 H36 120.0 . . ?
C40 C37 C30 101.4(2) . . ?
C40 C37 C16 102.5(2) . . ?
C30 C37 C16 107.7(2) . . ?
C40 C37 H37 114.6 . . ?
C30 C37 H37 114.6 . . ?
C16 C37 H37 114.6 . . ?
C34 C38 C24 119.7(3) . . ?
C34 C38 H38 120.1 . . ?
C24 C38 H38 120.1 . . ?
C12 C39 C15 120.5(3) . . ?
C12 C39 H39 119.8 . . ?
C15 C39 H39 119.8 . . ?
C37 C40 C44 94.5(3) . . ?
C37 C40 H40A 112.8 . . ?
C44 C40 H40A 112.8 . . ?
C37 C40 H40B 112.8 . . ?
C44 C40 H40B 112.8 . . ?
H40A C40 H40B 110.3 . . ?
C46 C41 C42 103.6(3) . . ?
C46 C41 C45 99.9(3) . . ?
C42 C41 C45 109.6(4) . . ?
C46 C41 H41 114.1 . . ?
C42 C41 H41 114.1 . . ?
C45 C41 H41 114.1 . . ?
C41 C42 C43 102.5(3) . . ?
C41 C42 H42A 111.3 . . ?
C43 C42 H42A 111.3 . . ?
C41 C42 H42B 111.3 . . ?
C43 C42 H42B 111.3 . . ?
H42A C42 H42B 109.2 . . ?
C33 C43 C42 103.7(3) . . ?
C33 C43 H43A 111.0 . . ?
C42 C43 H43A 111.0 . . ?
C33 C43 H43B 111.0 . . ?
C42 C43 H43B 111.0 . . ?
H43A C43 H43B 109.0 . . ?
C23 C44 C19 107.0(3) . . ?
C23 C44 C40 100.8(2) . . ?
C19 C44 C40 102.4(2) . . ?
C23 C44 H44 115.0 . . ?
C19 C44 H44 115.0 . . ?
C40 C44 H44 115.0 . . ?
C41 C45 C27 103.7(3) . . ?
C41 C45 H45A 111.0 . . ?
C27 C45 H45A 111.0 . . ?
C41 C45 H45B 111.0 . . ?
C27 C45 H45B 111.0 . . ?
H45A C45 H45B 109.0 . . ?
C41 C46 C33 95.0(3) . . ?
C41 C46 H46A 112.7 . . ?
C33 C46 H46A 112.7 . . ?
C41 C46 H46B 112.7 . . ?
C33 C46 H46B 112.7 . . ?
H46A C46 H46B 110.2 . . ?

loop_
_geom_bond_atom_site_label_1
_geom_bond_atom_site_label_2
_geom_bond_distance
_geom_bond_site_symmetry_2
_geom_bond_publ_flag
O1 C29 1.233(4) . ?
N2 C10 1.360(4) . ?
N2 C11 1.449(4) . ?
N2 C35 1.471(4) . ?
O2 C10 1.238(4) . ?
N1 C29 1.373(4) . ?
N1 C8 1.435(4) . ?
N1 C25 1.475(4) . ?
C5 C12 1.391(4) . ?
C5 C18 1.396(4) . ?
C5 C29 1.504(5) . ?
C6 C13 1.383(5) . ?
C6 C8 1.391(4) . ?
C6 H6 0.9500 . ?
C7 C24 1.384(5) . ?
C7 C11 1.398(4) . ?
C7 H7 0.9500 . ?
C8 C14 1.398(4) . ?
C9 C28 1.382(4) . ?
C9 C32 1.391(5) . ?
C9 H9 0.9500 . ?
C10 C22 1.498(5) . ?
C11 C17 1.388(4) . ?
C12 C39 1.378(5) . ?
C12 H12 0.9500 . ?
C13 C26 1.392(5) . ?
C13 H13 0.9500 . ?
C14 C31 1.382(5) . ?
C14 H14 0.9500 . ?
C15 C36 1.385(4) . ?
C15 C39 1.387(5) . ?
C15 H15 0.9500 . ?
C16 C25 1.521(4) . ?
C16 C37 1.546(4) . ?
C16 C23 1.554(5) . ?
C16 H16 1.0000 . ?
C17 C34 1.388(5) . ?
C17 H17 0.9500 . ?
C18 C36 1.388(4) . ?
C18 H18 0.9500 . ?
C19 C44 1.532(5) . ?
C19 C30 1.551(5) . ?
C19 H19A 0.9900 . ?
C19 H19B 0.9900 . ?
C20 C21 1.386(5) . ?
C20 C28 1.386(5) . ?
C20 H20 0.9500 . ?
C21 C22 1.397(4) . ?
C21 H21 0.9500 . ?
C22 C32 1.386(4) . ?
C23 C44 1.531(4) . ?
C23 H23A 0.9900 . ?
C23 H23B 0.9900 . ?
C24 C38 1.390(5) . ?
C24 H24 0.9500 . ?
C25 H25A 0.9900 . ?
C25 H25B 0.9900 . ?
C26 C31 1.382(5) . ?
C26 H26 0.9500 . ?
C27 C35 1.526(4) . ?
C27 C45 1.532(5) . ?
C27 C33 1.533(5) . ?
C27 H27 1.0000 . ?
C28 H28 0.9500 . ?
C30 C37 1.528(4) . ?
C30 H30A 0.9900 . ?
C30 H30B 0.9900 . ?
C31 H31 0.9500 . ?
C32 H32 0.9500 . ?
C33 C46 1.528(6) . ?
C33 C43 1.530(6) . ?
C33 H33 1.0000 . ?
C34 C38 1.381(5) . ?
C34 H34 0.9500 . ?
C35 H35A 0.9900 . ?
C35 H35B 0.9900 . ?
C36 H36 0.9500 . ?
C37 C40 1.528(5) . ?
C37 H37 1.0000 . ?
C38 H38 0.9500 . ?
C39 H39 0.9500 . ?
C40 C44 1.538(4) . ?
C40 H40A 0.9900 . ?
C40 H40B 0.9900 . ?
C41 C46 1.482(6) . ?
C41 C42 1.509(5) . ?
C41 C45 1.529(6) . ?
C41 H41 1.0000 . ?
C42 C43 1.531(6) . ?
C42 H42A 0.9900 . ?
C42 H42B 0.9900 . ?
C43 H43A 0.9900 . ?
C43 H43B 0.9900 . ?
C44 H44 1.0000 . ?
C45 H45A 0.9900 . ?
C45 H45B 0.9900 . ?
C46 H46A 0.9900 . ?
C46 H46B 0.9900 . ?

loop_
_geom_torsion_atom_site_label_1
_geom_torsion_atom_site_label_2
_geom_torsion_atom_site_label_3
_geom_torsion_atom_site_label_4
_geom_torsion
_geom_torsion_site_symmetry_1
_geom_torsion_site_symmetry_2
_geom_torsion_site_symmetry_3
_geom_torsion_site_symmetry_4
_geom_torsion_publ_flag
C13 C6 C8 C14 -2.3(3) . . . . ?
C13 C6 C8 N1 179.1(2) . . . . ?
C29 N1 C8 C6 -47.5(3) . . . . ?
C25 N1 C8 C6 125.2(3) . . . . ?
C29 N1 C8 C14 133.9(3) . . . . ?
C25 N1 C8 C14 -53.4(3) . . . . ?
C11 N2 C10 O2 -166.7(3) . . . . ?
C35 N2 C10 O2 4.6(4) . . . . ?
C11 N2 C10 C22 17.0(4) . . . . ?
C35 N2 C10 C22 -171.7(2) . . . . ?
C24 C7 C11 C17 1.7(3) . . . . ?
C24 C7 C11 N2 -179.1(2) . . . . ?
C10 N2 C11 C17 -128.5(3) . . . . ?
C35 N2 C11 C17 59.9(3) . . . . ?
C10 N2 C11 C7 52.3(3) . . . . ?
C35 N2 C11 C7 -119.3(3) . . . . ?
C18 C5 C12 C39 2.2(4) . . . . ?
C29 C5 C12 C39 173.0(2) . . . . ?
C8 C6 C13 C26 1.4(4) . . . . ?
C6 C8 C14 C31 1.5(3) . . . . ?
N1 C8 C14 C31 -179.9(2) . . . . ?
C7 C11 C17 C34 -0.6(3) . . . . ?
N2 C11 C17 C34 -179.8(2) . . . . ?
C12 C5 C18 C36 -0.5(4) . . . . ?
C29 C5 C18 C36 -170.9(3) . . . . ?
C28 C20 C21 C22 1.5(4) . . . . ?
C20 C21 C22 C32 -1.7(4) . . . . ?
C20 C21 C22 C10 -175.5(3) . . . . ?
O2 C10 C22 C32 -128.5(3) . . . . ?
N2 C10 C22 C32 47.9(4) . . . . ?
O2 C10 C22 C21 45.1(4) . . . . ?
N2 C10 C22 C21 -138.4(3) . . . . ?
C25 C16 C23 C44 126.1(2) . . . . ?
C37 C16 C23 C44 2.8(3) . . . . ?
C11 C7 C24 C38 -1.4(4) . . . . ?
C29 N1 C25 C16 104.7(3) . . . . ?
C8 N1 C25 C16 -68.2(3) . . . . ?
C37 C16 C25 N1 -69.5(3) . . . . ?
C23 C16 C25 N1 175.1(2) . . . . ?
C6 C13 C26 C31 0.2(4) . . . . ?
C32 C9 C28 C20 -1.2(5) . . . . ?
C21 C20 C28 C9 -0.1(5) . . . . ?
C8 N1 C29 O1 162.8(2) . . . . ?
C25 N1 C29 O1 -9.8(4) . . . . ?
C8 N1 C29 C5 -22.0(3) . . . . ?
C25 N1 C29 C5 165.4(2) . . . . ?
C12 C5 C29 O1 -37.7(4) . . . . ?
C18 C5 C29 O1 132.8(3) . . . . ?
C12 C5 C29 N1 147.0(3) . . . . ?
C18 C5 C29 N1 -42.5(4) . . . . ?
C44 C19 C30 C37 3.6(3) . . . . ?
C8 C14 C31 C26 0.1(4) . . . . ?
C13 C26 C31 C14 -0.9(4) . . . . ?
C21 C22 C32 C9 0.4(4) . . . . ?
C10 C22 C32 C9 173.9(3) . . . . ?
C28 C9 C32 C22 1.1(4) . . . . ?
C35 C27 C33 C46 -92.3(3) . . . . ?
C45 C27 C33 C46 30.2(3) . . . . ?
C35 C27 C33 C43 162.9(3) . . . . ?
C45 C27 C33 C43 -74.6(3) . . . . ?
C11 C17 C34 C38 -0.8(4) . . . . ?
C10 N2 C35 C27 -103.2(3) . . . . ?
C11 N2 C35 C27 68.6(3) . . . . ?
C45 C27 C35 N2 62.2(4) . . . . ?
C33 C27 C35 N2 178.3(2) . . . . ?
C39 C15 C36 C18 0.2(5) . . . . ?
C5 C18 C36 C15 -0.7(4) . . . . ?
C19 C30 C37 C40 -37.9(3) . . . . ?
C19 C30 C37 C16 69.2(3) . . . . ?
C25 C16 C37 C40 -87.2(3) . . . . ?
C23 C16 C37 C40 33.1(3) . . . . ?
C25 C16 C37 C30 166.4(2) . . . . ?
C23 C16 C37 C30 -73.4(3) . . . . ?
C17 C34 C38 C24 1.1(4) . . . . ?
C7 C24 C38 C34 0.0(4) . . . . ?
C5 C12 C39 C15 -2.8(4) . . . . ?
C36 C15 C39 C12 1.5(5) . . . . ?
C30 C37 C40 C44 56.2(2) . . . . ?
C16 C37 C40 C44 -55.1(3) . . . . ?
C46 C41 C42 C43 33.8(4) . . . . ?
C45 C41 C42 C43 -72.1(4) . . . . ?
C46 C33 C43 C42 -35.4(4) . . . . ?
C27 C33 C43 C42 70.5(4) . . . . ?
C41 C42 C43 C33 1.9(4) . . . . ?
C16 C23 C44 C19 69.4(3) . . . . ?
C16 C23 C44 C40 -37.3(3) . . . . ?
C30 C19 C44 C23 -73.7(3) . . . . ?
C30 C19 C44 C40 31.8(3) . . . . ?
C37 C40 C44 C23 56.3(3) . . . . ?
C37 C40 C44 C19 -53.9(2) . . . . ?
C46 C41 C45 C27 -40.5(3) . . . . ?
C42 C41 C45 C27 67.8(4) . . . . ?
C35 C27 C45 C41 128.4(3) . . . . ?
C33 C27 C45 C41 5.5(3) . . . . ?
C42 C41 C46 C33 -55.1(3) . . . . ?
C45 C41 C46 C33 57.9(3) . . . . ?
C43 C33 C46 C41 54.8(3) . . . . ?
C27 C33 C46 C41 -55.1(3) . . . . ?
